data_1546280
loop_
_publ_author_name
'Wu, Xia'
'Zhao, Peng'
'Geng, Xiao'
'Zhang, Jingjing'
'Gong, Xingxing'
'Wu, Yan-Dong'
'Wu, An-Xin'

_publ_section_title
;
 Direct Oxidative Cleavage of Multiple Csp(3)-H Bonds and a C-C Bond in
 2-(Pyridin-2-yl)acetate Derivatives: Formal [3 + 1 + 1] Synthesis of
 3-(Pyridin-2-yl)indolizine Skeletons.
;
_journal_issue 12
_journal_name_full 'Organic letters'
_journal_page_first 3319
_journal_page_last 3322
_journal_paper_doi 10.1021/acs.orglett.7b01492
_journal_volume 19
_journal_year 2017
_chemical_formula_sum 'C23 H20 N2 O2'
_chemical_formula_weight 356.41
_space_group_crystal_system monoclinic
_space_group_IT_number 14
_space_group_name_Hall '-P 2ybc'
_space_group_name_H-M_alt 'P 1 21/c 1'
_symmetry_space_group_name_Hall '-P 2ybc'
_symmetry_space_group_name_H-M 'P 1 21/c 1'
_atom_sites_solution_hydrogens geom
_audit_creation_method SHELXL-2014/7
_cell_angle_alpha 90
_cell_angle_beta 118.20
_cell_angle_gamma 90
_cell_formula_units_Z 4
_cell_length_a 9.675(4)
_cell_length_b 22.388(8)
_cell_length_c 9.675(4)
_cell_measurement_reflns_used 3448
_cell_measurement_temperature 293(2)
_cell_measurement_theta_max 24.44
_cell_measurement_theta_min 2.39
_cell_volume 1846.9(13)
_computing_cell_refinement 'Bruker SAINT'
_computing_data_collection 'Bruker APEX2'
_computing_data_reduction 'Bruker SAINT'
_computing_molecular_graphics 'Bruker SHELXTL'
_computing_publication_material 'Bruker SHELXTL'
_computing_structure_refinement 'SHELXL-2014/7 (Sheldrick, 2014)'
_computing_structure_solution 'SHELXS-97 (Sheldrick, 2008)'
_diffrn_ambient_temperature 293(2)
_diffrn_measured_fraction_theta_full 0.774
_diffrn_measured_fraction_theta_max 0.782
_diffrn_measurement_device_type 'Bruker APEX-II CCD'
_diffrn_measurement_method '\f and \w scans'
_diffrn_radiation_type MoK\a
_diffrn_radiation_wavelength 0.71073
_diffrn_reflns_av_R_equivalents 0.0462
_diffrn_reflns_av_unetI/netI 0.0760
_diffrn_reflns_Laue_measured_fraction_full 0.774
_diffrn_reflns_Laue_measured_fraction_max 0.782
_diffrn_reflns_limit_h_max 11
_diffrn_reflns_limit_h_min -11
_diffrn_reflns_limit_k_max 26
_diffrn_reflns_limit_k_min -26
_diffrn_reflns_limit_l_max 11
_diffrn_reflns_limit_l_min -11
_diffrn_reflns_number 9401
_diffrn_reflns_point_group_measured_fraction_full 0.774
_diffrn_reflns_point_group_measured_fraction_max 0.782
_diffrn_reflns_theta_full 25.242
_diffrn_reflns_theta_max 25.887
_diffrn_reflns_theta_min 1.819
_exptl_absorpt_coefficient_mu 0.083
_exptl_absorpt_correction_type none
_exptl_crystal_colour colorless
_exptl_crystal_density_diffrn 1.282
_exptl_crystal_description Block
_exptl_crystal_F_000 752
_exptl_crystal_size_max 0.200
_exptl_crystal_size_mid 0.100
_exptl_crystal_size_min 0.100
_refine_diff_density_max 0.267
_refine_diff_density_min -0.166
_refine_diff_density_rms 0.040
_refine_ls_extinction_method none
_refine_ls_goodness_of_fit_ref 0.918
_refine_ls_hydrogen_treatment constr
_refine_ls_matrix_type full
_refine_ls_number_parameters 245
_refine_ls_number_reflns 2798
_refine_ls_number_restraints 0
_refine_ls_restrained_S_all 0.918
_refine_ls_R_factor_all 0.0848
_refine_ls_R_factor_gt 0.0504
_refine_ls_shift/su_max 0.000
_refine_ls_shift/su_mean 0.000
_refine_ls_structure_factor_coef Fsqd
_refine_ls_weighting_details 'w=1/[\s^2^(Fo^2^)+(0.0849P)^2^] where P=(Fo^2^+2Fc^2^)/3'
_refine_ls_weighting_scheme calc
_refine_ls_wR_factor_gt 0.1462
_refine_ls_wR_factor_ref 0.1592
_reflns_Friedel_coverage 0.000
_reflns_number_gt 1647
_reflns_number_total 2798
_reflns_threshold_expression 'I > 2\s(I)'
_cod_data_source_file ol7b01492_si_003.cif
_cod_data_source_block t
_cod_depositor_comments 'Adding full bibliography for 1546280--1546281.cif.'
_cod_original_cell_volume 1846.7(11)
_cod_database_code 1546280
_shelx_shelxl_version_number 2014/7
_shelx_space_group_comment
; 
The symmetry employed for this shelxl refinement is uniquely defined 
by the following loop, which should always be used as a source of 
symmetry information in preference to the above space-group names. 
They are only intended as comments. 
;
_shelx_estimated_absorpt_t_min 0.984
_shelx_estimated_absorpt_t_max 0.992

loop_
_space_group_symop_operation_xyz
'x, y, z'
'-x, y+1/2, -z+1/2'
'-x, -y, -z'
'x, -y-1/2, z-1/2'

loop_
_atom_site_label
_atom_site_type_symbol
_atom_site_fract_x
_atom_site_fract_y
_atom_site_fract_z
_atom_site_U_iso_or_equiv
_atom_site_adp_type
_atom_site_occupancy
_atom_site_site_symmetry_order
_atom_site_calc_flag
_atom_site_refinement_flags_posn
_atom_site_refinement_flags_adp
C1 C 0.3444(3) 0.91990(11) 0.8880(3) 0.0393(6) Uani 1 1 d . .
C2 C 0.2000(3) 0.94755(10) 0.8562(3) 0.0383(6) Uani 1 1 d . .
C3 C 0.1920(3) 1.00137(11) 0.7845(3) 0.0365(5) Uani 1 1 d . .
C4 C 0.3671(3) 1.05312(11) 0.7003(3) 0.0451(6) Uani 1 1 d . .
H4 H 0.3016 1.0860 0.6587 0.054 Uiso 1 1 calc R U
C5 C 0.5014(3) 1.04940(13) 0.6922(4) 0.0540(7) Uani 1 1 d . .
H5 H 0.5288 1.0797 0.6439 0.065 Uiso 1 1 calc R U
C6 C 0.6014(3) 0.99981(14) 0.7567(4) 0.0561(8) Uani 1 1 d . .
H6 H 0.6950 0.9978 0.7518 0.067 Uiso 1 1 calc R U
C7 C 0.5624(3) 0.95517(12) 0.8255(3) 0.0447(6) Uani 1 1 d . .
H7 H 0.6292 0.9227 0.8682 0.054 Uiso 1 1 calc R U
C8 C 0.4212(3) 0.95782(10) 0.8327(3) 0.0388(6) Uani 1 1 d . .
C9 C 0.0680(3) 1.04653(11) 0.7254(3) 0.0378(6) Uani 1 1 d . .
C10 C -0.0838(3) 1.02985(11) 0.6198(3) 0.0428(6) Uani 1 1 d . .
H10 H -0.1046 0.9905 0.5851 0.051 Uiso 1 1 calc R U
C11 C -0.2037(3) 1.07061(13) 0.5661(3) 0.0476(6) Uani 1 1 d . .
H11 H -0.3050 1.0588 0.4956 0.057 Uiso 1 1 calc R U
C12 C -0.1753(4) 1.12787(14) 0.6151(4) 0.0577(8) Uani 1 1 d . .
H12 H -0.2571 1.1553 0.5782 0.069 Uiso 1 1 calc R U
C13 C -0.0259(4) 1.14579(12) 0.7195(4) 0.0603(8) Uani 1 1 d . .
H13 H -0.0069 1.1853 0.7529 0.072 Uiso 1 1 calc R U
C14 C 0.0953(3) 1.10548(12) 0.7746(4) 0.0510(7) Uani 1 1 d . .
H14 H 0.1962 1.1178 0.8453 0.061 Uiso 1 1 calc R U
C15 C 0.4099(3) 0.86415(11) 0.9652(3) 0.0451(6) Uani 1 1 d . .
C16 C 0.3786(5) 0.78055(13) 1.0990(5) 0.0759(10) Uani 1 1 d . .
H16A H 0.3984 0.7524 1.0342 0.091 Uiso 1 1 calc R U
H16B H 0.4765 0.7876 1.1937 0.091 Uiso 1 1 calc R U
C17 C 0.2644(7) 0.75635(18) 1.1388(6) 0.1079(17) Uani 1 1 d . .
H17A H 0.2591 0.7809 1.2176 0.162 Uiso 1 1 calc R U
H17B H 0.2942 0.7165 1.1784 0.162 Uiso 1 1 calc R U
H17C H 0.1635 0.7555 1.0471 0.162 Uiso 1 1 calc R U
C18 C 0.0778(3) 0.92578(11) 0.8968(3) 0.0430(6) Uani 1 1 d . .
H18A H 0.0158 0.9598 0.8972 0.052 Uiso 1 1 calc R U
H18B H 0.1303 0.9099 1.0026 0.052 Uiso 1 1 calc R U
C19 C -0.0319(3) 0.87881(11) 0.7906(3) 0.0414(6) Uani 1 1 d . .
N2 N -0.1401(3) 0.86184(12) 0.8299(4) 0.0718(8) Uani 1 1 d . .
C23 C -0.2391(5) 0.81940(18) 0.7410(5) 0.0870(12) Uani 1 1 d . .
H23 H -0.3154 0.8069 0.7673 0.104 Uiso 1 1 calc R U
C22 C -0.2378(4) 0.79284(15) 0.6144(5) 0.0744(10) Uani 1 1 d . .
H22 H -0.3095 0.7631 0.5579 0.089 Uiso 1 1 calc R U
C21 C -0.1284(4) 0.81139(14) 0.5743(4) 0.0689(9) Uani 1 1 d . .
H21 H -0.1242 0.7950 0.4880 0.083 Uiso 1 1 calc R U
N1 N 0.3270(2) 1.00797(9) 0.7703(2) 0.0382(5) Uani 1 1 d . .
C20 C -0.0238(4) 0.85473(12) 0.6633(4) 0.0557(8) Uani 1 1 d . .
H20 H 0.0526 0.8679 0.6378 0.067 Uiso 1 1 calc R U
O1 O 0.5330(3) 0.84263(9) 0.9848(3) 0.0650(6) Uani 1 1 d . .
O2 O 0.3204(2) 0.83595(8) 1.0150(3) 0.0571(6) Uani 1 1 d . .

loop_
_atom_site_aniso_label
_atom_site_aniso_U_11
_atom_site_aniso_U_22
_atom_site_aniso_U_33
_atom_site_aniso_U_23
_atom_site_aniso_U_13
_atom_site_aniso_U_12
C1 0.0319(13) 0.0400(13) 0.0430(14) -0.0057(11) 0.0151(11) -0.0016(10)
C2 0.0312(13) 0.0378(13) 0.0424(14) -0.0036(11) 0.0146(11) -0.0015(10)
C3 0.0299(12) 0.0420(13) 0.0354(13) -0.0040(10) 0.0135(10) -0.0019(10)
C4 0.0435(15) 0.0433(14) 0.0477(15) 0.0024(12) 0.0208(12) -0.0056(11)
C5 0.0472(17) 0.0547(17) 0.064(2) 0.0020(14) 0.0297(15) -0.0096(13)
C6 0.0365(15) 0.0714(19) 0.0643(19) -0.0072(16) 0.0272(14) -0.0079(14)
C7 0.0323(13) 0.0526(15) 0.0440(15) -0.0034(12) 0.0138(12) 0.0015(11)
C8 0.0311(12) 0.0396(13) 0.0402(14) -0.0030(11) 0.0123(11) 0.0013(10)
C9 0.0360(13) 0.0390(13) 0.0403(13) -0.0019(11) 0.0195(11) 0.0000(10)
C10 0.0375(14) 0.0441(13) 0.0446(15) -0.0036(12) 0.0178(12) 0.0004(11)
C11 0.0352(14) 0.0603(17) 0.0453(15) -0.0004(13) 0.0174(12) 0.0045(12)
C12 0.0486(18) 0.0562(18) 0.069(2) 0.0098(15) 0.0281(16) 0.0191(14)
C13 0.060(2) 0.0401(15) 0.080(2) -0.0065(14) 0.0322(18) 0.0044(14)
C14 0.0425(15) 0.0470(15) 0.0584(17) -0.0083(13) 0.0196(13) -0.0025(12)
C15 0.0372(15) 0.0421(14) 0.0508(16) -0.0027(12) 0.0165(12) -0.0025(11)
C16 0.088(3) 0.0451(17) 0.102(3) 0.0158(18) 0.050(2) 0.0111(17)
C17 0.163(5) 0.075(2) 0.135(4) 0.022(3) 0.111(4) 0.017(3)
C18 0.0405(14) 0.0438(13) 0.0483(16) 0.0007(12) 0.0240(12) 0.0008(11)
C19 0.0349(13) 0.0380(13) 0.0532(16) 0.0058(12) 0.0224(12) 0.0001(11)
N2 0.0626(18) 0.0813(18) 0.090(2) -0.0181(16) 0.0514(17) -0.0268(15)
C23 0.073(2) 0.094(3) 0.115(3) -0.029(2) 0.062(2) -0.044(2)
C22 0.057(2) 0.060(2) 0.104(3) -0.0185(19) 0.035(2) -0.0219(16)
C21 0.067(2) 0.0599(19) 0.084(2) -0.0240(17) 0.0385(19) -0.0160(17)
N1 0.0296(11) 0.0408(11) 0.0409(12) -0.0029(9) 0.0140(9) -0.0029(9)
C20 0.0490(17) 0.0524(16) 0.072(2) -0.0116(15) 0.0339(16) -0.0100(14)
O1 0.0449(12) 0.0518(11) 0.0987(17) 0.0090(11) 0.0342(12) 0.0098(10)
O2 0.0525(12) 0.0445(10) 0.0777(15) 0.0133(10) 0.0335(11) 0.0053(9)

loop_
_atom_type_symbol
_atom_type_description
_atom_type_scat_dispersion_real
_atom_type_scat_dispersion_imag
_atom_type_scat_source
C C 0.0033 0.0016 'International Tables Vol C Tables 4.2.6.8 and 6.1.1.4'
H H 0.0000 0.0000 'International Tables Vol C Tables 4.2.6.8 and 6.1.1.4'
N N 0.0061 0.0033 'International Tables Vol C Tables 4.2.6.8 and 6.1.1.4'
O O 0.0106 0.0060 'International Tables Vol C Tables 4.2.6.8 and 6.1.1.4'

loop_
_geom_angle_atom_site_label_1
_geom_angle_atom_site_label_2
_geom_angle_atom_site_label_3
_geom_angle
C8 C1 C2 107.4(2)
C8 C1 C15 123.0(2)
C2 C1 C15 129.5(2)
C3 C2 C1 107.8(2)
C3 C2 C18 123.8(2)
C1 C2 C18 128.3(2)
C2 C3 N1 108.2(2)
C2 C3 C9 130.1(2)
N1 C3 C9 121.7(2)
C5 C4 N1 119.4(3)
C5 C4 H4 120.3
N1 C4 H4 120.3
C4 C5 C6 120.3(3)
C4 C5 H5 119.9
C6 C5 H5 119.9
C7 C6 C5 120.6(3)
C7 C6 H6 119.7
C5 C6 H6 119.7
C6 C7 C8 119.9(3)
C6 C7 H7 120.0
C8 C7 H7 120.0
N1 C8 C1 107.5(2)
N1 C8 C7 117.8(2)
C1 C8 C7 134.7(2)
C14 C9 C10 118.2(2)
C14 C9 C3 122.4(2)
C10 C9 C3 119.3(2)
C11 C10 C9 120.8(2)
C11 C10 H10 119.6
C9 C10 H10 119.6
C12 C11 C10 120.3(3)
C12 C11 H11 119.9
C10 C11 H11 119.9
C11 C12 C13 120.3(3)
C11 C12 H12 119.9
C13 C12 H12 119.9
C14 C13 C12 120.1(3)
C14 C13 H13 119.9
C12 C13 H13 119.9
C13 C14 C9 120.3(3)
C13 C14 H14 119.9
C9 C14 H14 119.9
O1 C15 O2 120.9(2)
O1 C15 C1 125.8(2)
O2 C15 C1 113.3(2)
C17 C16 O2 109.2(3)
C17 C16 H16A 109.8
O2 C16 H16A 109.8
C17 C16 H16B 109.8
O2 C16 H16B 109.8
H16A C16 H16B 108.3
C16 C17 H17A 109.5
C16 C17 H17B 109.5
H17A C17 H17B 109.5
C16 C17 H17C 109.5
H17A C17 H17C 109.5
H17B C17 H17C 109.5
C2 C18 C19 116.1(2)
C2 C18 H18A 108.3
C19 C18 H18A 108.3
C2 C18 H18B 108.3
C19 C18 H18B 108.3
H18A C18 H18B 107.4
N2 C19 C20 122.0(3)
N2 C19 C18 113.8(2)
C20 C19 C18 124.3(2)
C19 N2 C23 116.2(3)
N2 C23 C22 125.4(3)
N2 C23 H23 117.3
C22 C23 H23 117.3
C21 C22 C23 117.6(3)
C21 C22 H22 121.2
C23 C22 H22 121.2
C22 C21 C20 118.8(3)
C22 C21 H21 120.6
C20 C21 H21 120.6
C4 N1 C3 128.9(2)
C4 N1 C8 122.0(2)
C3 N1 C8 109.02(19)
C21 C20 C19 119.9(3)
C21 C20 H20 120.0
C19 C20 H20 120.0
C15 O2 C16 117.6(2)

loop_
_geom_bond_atom_site_label_1
_geom_bond_atom_site_label_2
_geom_bond_distance
C1 C8 1.391(4)
C1 C2 1.422(3)
C1 C15 1.439(4)
C2 C3 1.374(3)
C2 C18 1.493(3)
C3 N1 1.385(3)
C3 C9 1.463(3)
C4 C5 1.341(4)
C4 N1 1.371(3)
C4 H4 0.9300
C5 C6 1.409(4)
C5 H5 0.9300
C6 C7 1.350(4)
C6 H6 0.9300
C7 C8 1.401(4)
C7 H7 0.9300
C8 N1 1.391(3)
C9 C14 1.385(4)
C9 C10 1.387(4)
C10 C11 1.370(4)
C10 H10 0.9300
C11 C12 1.349(4)
C11 H11 0.9300
C12 C13 1.375(5)
C12 H12 0.9300
C13 C14 1.372(4)
C13 H13 0.9300
C14 H14 0.9300
C15 O1 1.214(3)
C15 O2 1.333(3)
C16 C17 1.437(5)
C16 O2 1.443(4)
C16 H16A 0.9700
C16 H16B 0.9700
C17 H17A 0.9600
C17 H17B 0.9600
C17 H17C 0.9600
C18 C19 1.502(4)
C18 H18A 0.9700
C18 H18B 0.9700
C19 N2 1.327(3)
C19 C20 1.381(4)
N2 C23 1.335(5)
C23 C22 1.366(5)
C23 H23 0.9300
C22 C21 1.353(5)
C22 H22 0.9300
C21 C20 1.372(4)
C21 H21 0.9300
C20 H20 0.9300

loop_
_geom_torsion_atom_site_label_1
_geom_torsion_atom_site_label_2
_geom_torsion_atom_site_label_3
_geom_torsion_atom_site_label_4
_geom_torsion
C8 C1 C2 C3 -0.6(3)
C15 C1 C2 C3 178.1(2)
C8 C1 C2 C18 -178.0(2)
C15 C1 C2 C18 0.7(4)
C1 C2 C3 N1 0.2(3)
C18 C2 C3 N1 177.7(2)
C1 C2 C3 C9 178.8(2)
C18 C2 C3 C9 -3.7(4)
N1 C4 C5 C6 -0.7(4)
C4 C5 C6 C7 0.8(5)
C5 C6 C7 C8 0.3(4)
C2 C1 C8 N1 0.8(3)
C15 C1 C8 N1 -178.0(2)
C2 C1 C8 C7 -178.0(3)
C15 C1 C8 C7 3.3(5)
C6 C7 C8 N1 -1.4(4)
C6 C7 C8 C1 177.3(3)
C2 C3 C9 C14 124.0(3)
N1 C3 C9 C14 -57.6(3)
C2 C3 C9 C10 -54.0(4)
N1 C3 C9 C10 124.4(3)
C14 C9 C10 C11 -0.2(4)
C3 C9 C10 C11 177.8(2)
C9 C10 C11 C12 0.2(4)
C10 C11 C12 C13 0.0(4)
C11 C12 C13 C14 -0.1(5)
C12 C13 C14 C9 0.0(5)
C10 C9 C14 C13 0.1(4)
C3 C9 C14 C13 -177.9(3)
C8 C1 C15 O1 -3.4(4)
C2 C1 C15 O1 178.1(3)
C8 C1 C15 O2 177.2(2)
C2 C1 C15 O2 -1.3(4)
C3 C2 C18 C19 103.2(3)
C1 C2 C18 C19 -79.8(3)
C2 C18 C19 N2 -178.7(3)
C2 C18 C19 C20 1.3(4)
C20 C19 N2 C23 1.1(5)
C18 C19 N2 C23 -178.9(3)
C19 N2 C23 C22 -0.3(7)
N2 C23 C22 C21 -0.8(7)
C23 C22 C21 C20 1.1(6)
C5 C4 N1 C3 -176.6(3)
C5 C4 N1 C8 -0.5(4)
C2 C3 N1 C4 176.8(2)
C9 C3 N1 C4 -2.0(4)
C2 C3 N1 C8 0.3(3)
C9 C3 N1 C8 -178.4(2)
C1 C8 N1 C4 -177.4(2)
C7 C8 N1 C4 1.5(3)
C1 C8 N1 C3 -0.7(3)
C7 C8 N1 C3 178.3(2)
C22 C21 C20 C19 -0.3(5)
N2 C19 C20 C21 -0.8(5)
C18 C19 C20 C21 179.2(3)
O1 C15 O2 C16 2.8(4)
C1 C15 O2 C16 -177.8(3)
C17 C16 O2 C15 -178.4(3)
